data_1513257
loop_
_publ_author_name
'Zhao, Yunfeng'
'Mu, Xiaoyue'
'Bao, Chunxiao'
'Fan, Yan'
'Zhang, Jingying'
'Wang, Yue'

_publ_section_title
;
 Alkyl Chain Length Dependent Morphology and Emission Properties of the
 Organic Micromaterials Based on Fluorinated Quinacridone Derivatives
;
_journal_issue 5
_journal_name_full Langmuir
_journal_page_first 3264
_journal_page_last 3270
_journal_paper_doi 10.1021/la804182d
_journal_volume 25
_journal_year 2009
_chemical_formula_sum 'C36 H42 F2 N2 O2'
_chemical_formula_weight 572.72
_chemical_name_systematic
; 
 ? 
;
_space_group_IT_number 2
_symmetry_cell_setting triclinic
_symmetry_space_group_name_Hall '-P 1'
_symmetry_space_group_name_H-M 'P -1'
_atom_sites_solution_hydrogens geom
_atom_sites_solution_primary direct
_atom_sites_solution_secondary difmap
_audit_creation_method SHELXL-97
_cell_angle_alpha 110.82(3)
_cell_angle_beta 101.89(3)
_cell_angle_gamma 99.42(3)
_cell_formula_units_Z 1
_cell_length_a 8.0930(16)
_cell_length_b 8.8966(18)
_cell_length_c 12.017(2)
_cell_measurement_reflns_used 5319
_cell_measurement_temperature 293(2)
_cell_measurement_theta_max 27.42
_cell_measurement_theta_min 3.17
_cell_volume 764.4(4)
_computing_cell_refinement PROCESS-AUTO
_computing_data_collection PROCESS-AUTO
_computing_data_reduction PROCESS-AUTO
_computing_molecular_graphics 'SHELXL-97 (Sheldrick, 1997)'
_computing_publication_material 'SHELXL-97 (Sheldrick, 1997)'
_computing_structure_refinement 'SHELXL-97 (Sheldrick, 1997)'
_computing_structure_solution 'SHELXS-97 (Sheldrick, 1990)'
_diffrn_ambient_temperature 293(2)
_diffrn_detector_area_resol_mean none
_diffrn_measured_fraction_theta_full 0.991
_diffrn_measured_fraction_theta_max 0.991
_diffrn_measurement_device_type 'Omega scan'
_diffrn_measurement_method 10.0
_diffrn_radiation_monochromator graphite
_diffrn_radiation_source 'fine-focus sealed tube'
_diffrn_radiation_type MoK\a
_diffrn_radiation_wavelength 0.71073
_diffrn_reflns_av_R_equivalents 0.0346
_diffrn_reflns_av_sigmaI/netI 0.0423
_diffrn_reflns_limit_h_max 10
_diffrn_reflns_limit_h_min -10
_diffrn_reflns_limit_k_max 11
_diffrn_reflns_limit_k_min -9
_diffrn_reflns_limit_l_max 15
_diffrn_reflns_limit_l_min -15
_diffrn_reflns_number 7612
_diffrn_reflns_theta_full 27.46
_diffrn_reflns_theta_max 27.46
_diffrn_reflns_theta_min 3.17
_diffrn_standards_decay_% none
_diffrn_standards_interval_count none
_diffrn_standards_interval_time none
_diffrn_standards_number none
_exptl_absorpt_coefficient_mu 0.085
_exptl_absorpt_correction_T_max 0.9868
_exptl_absorpt_correction_T_min 0.9721
_exptl_absorpt_correction_type multi-scan
_exptl_absorpt_process_details
;   
Higash,T(1995) Progrom for Absorption Correcttion.
Rigaku Corporation,Tokyo,Japan. 
;
_exptl_crystal_colour red
_exptl_crystal_density_diffrn 1.244
_exptl_crystal_density_meas ?
_exptl_crystal_density_method 'not measured'
_exptl_crystal_description block
_exptl_crystal_F_000 306
_exptl_crystal_size_max 0.34
_exptl_crystal_size_mid 0.21
_exptl_crystal_size_min 0.16
_refine_diff_density_max 0.190
_refine_diff_density_min -0.229
_refine_diff_density_rms 0.060
_refine_ls_extinction_method none
_refine_ls_goodness_of_fit_ref 0.709
_refine_ls_hydrogen_treatment riding
_refine_ls_matrix_type full
_refine_ls_number_parameters 191
_refine_ls_number_reflns 3474
_refine_ls_number_restraints 0
_refine_ls_restrained_S_all 0.709
_refine_ls_R_factor_all 0.0858
_refine_ls_R_factor_gt 0.0516
_refine_ls_shift/su_max 0.000
_refine_ls_shift/su_mean 0.000
_refine_ls_structure_factor_coef Fsqd
_refine_ls_weighting_details 'calc w=1/[\s^2^(Fo^2^)+(0.2000P)^2^+0.0000P] where P=(Fo^2^+2Fc^2^)/3'
_refine_ls_weighting_scheme calc
_refine_ls_wR_factor_gt 0.1705
_refine_ls_wR_factor_ref 0.2084
_reflns_number_gt 2023
_reflns_number_total 3474
_reflns_threshold_expression >2sigma(I)
_cod_data_source_file la804182dsup1.cif
_cod_data_source_block C8-DFQA
_cod_depositor_comments
;
The following automatic conversions were performed:

'_symmetry_cell_setting' value 'Triclinic' changed to 'triclinic'
according to /home/saulius/struct/CIF-dictionaries/cif_core.dic
dictionary named 'cif_core.dic' version 2.4.2 from 2011-04-26.

Automatic conversion script
Id: cif_fix_values 1891 2012-01-12 08:04:46Z andrius 

The following automatic conversions were performed:

'_exptl_crystal_density_meas' value 'none' was changed to '?' - the
value is perceived as not measured.

Automatic conversion script
Id: cif_fix_values 3008 2015-01-20 13:52:24Z robertas 
;
_cod_original_cell_volume 764.3(3)
_cod_original_sg_symbol_H-M 'P-1   '
_cod_database_code 1513257

loop_
_symmetry_equiv_pos_as_xyz
'x, y, z'
'-x, -y, -z'

loop_
_atom_site_label
_atom_site_type_symbol
_atom_site_fract_x
_atom_site_fract_y
_atom_site_fract_z
_atom_site_U_iso_or_equiv
_atom_site_adp_type
_atom_site_occupancy
_atom_site_symmetry_multiplicity
_atom_site_calc_flag
_atom_site_refinement_flags
C1 C 0.0704(2) 0.1979(2) 0.14110(15) 0.0431(4) Uani 1 1 d .
C2 C 0.1525(2) 0.1154(2) 0.20832(18) 0.0533(5) Uani 1 1 d .
H2 H 0.2736 0.1472 0.2406 0.064 Uiso 1 1 calc R
C3 C 0.0565(3) -0.0106(2) 0.22666(19) 0.0586(5) Uani 1 1 d .
H3 H 0.1119 -0.0656 0.2698 0.070 Uiso 1 1 calc R
C4 C -0.1241(3) -0.0555(2) 0.18043(18) 0.0546(5) Uani 1 1 d .
C5 C -0.2104(2) 0.0225(2) 0.11856(16) 0.0484(4) Uani 1 1 d .
H5 H -0.3319 -0.0084 0.0904 0.058 Uiso 1 1 calc R
C6 C -0.1141(2) 0.15073(19) 0.09745(15) 0.0419(4) Uani 1 1 d .
C7 C -0.20737(19) 0.2275(2) 0.02494(15) 0.0432(4) Uani 1 1 d .
C8 C -0.09845(19) 0.36801(19) 0.01358(15) 0.0402(4) Uani 1 1 d .
C9 C 0.08615(19) 0.41027(19) 0.06040(15) 0.0404(4) Uani 1 1 d .
C10 C 0.18049(19) 0.5446(2) 0.04524(15) 0.0432(4) Uani 1 1 d .
H10 H 0.3018 0.5760 0.0756 0.052 Uiso 1 1 calc R
C11 C 0.35841(19) 0.3428(2) 0.13940(16) 0.0447(4) Uani 1 1 d .
H11A H 0.3922 0.3724 0.0755 0.054 Uiso 1 1 calc R
H11B H 0.3839 0.2370 0.1305 0.054 Uiso 1 1 calc R
C12 C 0.4695(2) 0.4738(2) 0.26547(16) 0.0485(4) Uani 1 1 d .
H12A H 0.4407 0.4438 0.3306 0.058 Uiso 1 1 calc R
H12B H 0.4452 0.5805 0.2762 0.058 Uiso 1 1 calc R
C13 C 0.6623(2) 0.4877(2) 0.27566(16) 0.0499(4) Uani 1 1 d .
H13A H 0.6851 0.3814 0.2685 0.060 Uiso 1 1 calc R
H13B H 0.6864 0.5084 0.2059 0.060 Uiso 1 1 calc R
C14 C 0.7884(2) 0.6225(2) 0.39470(17) 0.0537(5) Uani 1 1 d .
H14A H 0.7706 0.5990 0.4649 0.064 Uiso 1 1 calc R
H14B H 0.7635 0.7288 0.4046 0.064 Uiso 1 1 calc R
C15 C 0.9777(2) 0.6345(2) 0.39497(18) 0.0564(5) Uani 1 1 d .
H15A H 1.0032 0.5297 0.3895 0.068 Uiso 1 1 calc R
H15B H 0.9925 0.6502 0.3214 0.068 Uiso 1 1 calc R
C16 C 1.1093(2) 0.7739(2) 0.50829(18) 0.0587(5) Uani 1 1 d .
H16A H 1.0831 0.8788 0.5149 0.070 Uiso 1 1 calc R
H16B H 1.0969 0.7572 0.5819 0.070 Uiso 1 1 calc R
C17 C 1.2968(3) 0.7852(3) 0.5049(2) 0.0688(6) Uani 1 1 d .
H17A H 1.3245 0.6820 0.5019 0.083 Uiso 1 1 calc R
H17B H 1.3080 0.7971 0.4294 0.083 Uiso 1 1 calc R
C18 C 1.4278(3) 0.9288(3) 0.6153(2) 0.0842(8) Uani 1 1 d .
H18A H 1.3997 1.0313 0.6203 0.126 Uiso 1 1 calc R
H18B H 1.5431 0.9326 0.6057 0.126 Uiso 1 1 calc R
H18C H 1.4238 0.9137 0.6900 0.126 Uiso 1 1 calc R
F1 F -0.21572(17) -0.18255(15) 0.19914(13) 0.0781(4) Uani 1 1 d .
N1 N 0.16834(16) 0.32098(16) 0.11777(13) 0.0434(4) Uani 1 1 d .
O1 O -0.36659(14) 0.18089(15) -0.02210(13) 0.0589(4) Uani 1 1 d .

loop_
_atom_site_aniso_label
_atom_site_aniso_U_11
_atom_site_aniso_U_22
_atom_site_aniso_U_33
_atom_site_aniso_U_23
_atom_site_aniso_U_13
_atom_site_aniso_U_12
C1 0.0357(8) 0.0424(8) 0.0459(9) 0.0140(7) 0.0086(7) 0.0088(6)
C2 0.0428(9) 0.0552(10) 0.0600(10) 0.0245(9) 0.0081(8) 0.0129(8)
C3 0.0597(11) 0.0576(11) 0.0624(11) 0.0307(9) 0.0127(9) 0.0168(9)
C4 0.0560(11) 0.0490(9) 0.0589(10) 0.0249(8) 0.0173(8) 0.0061(8)
C5 0.0420(9) 0.0479(9) 0.0518(9) 0.0186(8) 0.0139(7) 0.0053(7)
C6 0.0366(8) 0.0402(8) 0.0440(8) 0.0135(7) 0.0109(7) 0.0064(6)
C7 0.0295(7) 0.0465(9) 0.0477(8) 0.0152(7) 0.0102(6) 0.0047(7)
C8 0.0263(7) 0.0429(8) 0.0462(8) 0.0138(7) 0.0098(6) 0.0060(6)
C9 0.0278(7) 0.0431(8) 0.0467(8) 0.0152(7) 0.0095(6) 0.0082(6)
C10 0.0239(6) 0.0501(9) 0.0519(9) 0.0189(8) 0.0087(6) 0.0065(6)
C11 0.0273(7) 0.0499(9) 0.0528(9) 0.0181(8) 0.0067(6) 0.0113(6)
C12 0.0329(8) 0.0526(9) 0.0512(9) 0.0144(8) 0.0064(7) 0.0104(7)
C13 0.0318(8) 0.0538(10) 0.0544(10) 0.0173(8) 0.0042(7) 0.0063(7)
C14 0.0386(9) 0.0550(10) 0.0536(10) 0.0147(8) 0.0021(7) 0.0066(8)
C15 0.0406(9) 0.0575(10) 0.0579(10) 0.0176(9) 0.0029(8) 0.0054(8)
C16 0.0402(9) 0.0595(11) 0.0643(11) 0.0194(9) 0.0049(8) 0.0072(8)
C17 0.0431(10) 0.0783(13) 0.0803(14) 0.0323(11) 0.0130(9) 0.0082(9)
C18 0.0434(11) 0.1007(17) 0.0923(17) 0.0399(15) 0.0001(11) -0.0007(11)
F1 0.0727(8) 0.0724(8) 0.1004(10) 0.0556(7) 0.0212(7) 0.0048(6)
N1 0.0266(6) 0.0465(7) 0.0545(8) 0.0206(6) 0.0075(6) 0.0075(5)
O1 0.0282(6) 0.0640(8) 0.0816(9) 0.0366(7) 0.0059(6) 0.0003(5)

loop_
_atom_type_symbol
_atom_type_description
_atom_type_scat_dispersion_real
_atom_type_scat_dispersion_imag
_atom_type_scat_source
C C 0.0033 0.0016 'International Tables Vol C Tables 4.2.6.8 and 6.1.1.4'
H H 0.0000 0.0000 'International Tables Vol C Tables 4.2.6.8 and 6.1.1.4'
N N 0.0061 0.0033 'International Tables Vol C Tables 4.2.6.8 and 6.1.1.4'
O O 0.0106 0.0060 'International Tables Vol C Tables 4.2.6.8 and 6.1.1.4'
F F 0.0171 0.0103 'International Tables Vol C Tables 4.2.6.8 and 6.1.1.4'

loop_
_geom_angle_atom_site_label_1
_geom_angle_atom_site_label_2
_geom_angle_atom_site_label_3
_geom_angle
_geom_angle_site_symmetry_1
N1 C1 C2 120.94(15) .
N1 C1 C6 121.04(15) .
C2 C1 C6 118.03(16) .
C3 C2 C1 120.90(17) .
C2 C3 C4 119.41(18) .
C5 C4 F1 119.76(17) .
C5 C4 C3 122.31(18) .
F1 C4 C3 117.93(18) .
C4 C5 C6 119.15(17) .
C5 C6 C1 120.16(16) .
C5 C6 C7 118.75(15) .
C1 C6 C7 121.02(15) .
O1 C7 C6 122.61(15) .
O1 C7 C8 121.91(16) .
C6 C7 C8 115.47(14) .
C10 C8 C9 121.13(16) 2_565
C10 C8 C7 118.40(14) 2_565
C9 C8 C7 120.47(16) .
N1 C9 C10 121.93(14) .
N1 C9 C8 121.05(15) .
C10 C9 C8 117.02(16) .
C8 C10 C9 121.85(15) 2_565
N1 C11 C12 114.86(14) .
C11 C12 C13 110.00(14) .
C14 C13 C12 115.32(15) .
C13 C14 C15 112.16(16) .
C16 C15 C14 114.51(17) .
C17 C16 C15 113.38(17) .
C18 C17 C16 113.48(19) .
C9 N1 C1 120.36(13) .
C9 N1 C11 119.25(14) .
C1 N1 C11 119.94(14) .

loop_
_geom_bond_atom_site_label_1
_geom_bond_atom_site_label_2
_geom_bond_distance
_geom_bond_site_symmetry_2
C1 N1 1.389(2) .
C1 C2 1.412(3) .
C1 C6 1.414(2) .
C2 C3 1.368(3) .
C3 C4 1.386(3) .
C4 C5 1.355(3) .
C4 F1 1.361(2) .
C5 C6 1.403(2) .
C6 C7 1.455(2) .
C7 O1 1.2289(18) .
C7 C8 1.472(2) .
C8 C10 1.382(3) 2_565
C8 C9 1.417(2) .
C9 N1 1.386(2) .
C9 C10 1.399(2) .
C10 C8 1.382(3) 2_565
C11 N1 1.4741(19) .
C11 C12 1.517(2) .
C12 C13 1.521(2) .
C13 C14 1.518(2) .
C14 C15 1.518(3) .
C15 C16 1.515(3) .
C16 C17 1.515(3) .
C17 C18 1.513(3) .

loop_
_geom_hbond_atom_site_label_D
_geom_hbond_atom_site_label_H
_geom_hbond_atom_site_label_A
_geom_hbond_distance_DH
_geom_hbond_distance_HA
_geom_hbond_distance_DA
_geom_hbond_angle_DHA
_geom_hbond_site_symmetry_A
C5 H5 O1 0.93 2.46 3.344(2) 159.6 2_455
